data_7228269
loop_
_publ_author_name
'Dudek, Marta K.'
'Bujacz, Grzegorz'
'Potrzebowski, Marek J.'

_publ_section_title
;
 Experimental tests for quality validation of computationally predicted
 crystal structures -- a case of a conformationally flexible procyanidin
 A-2 dihydrate
;
_journal_name_full CrystEngComm
_journal_paper_doi 10.1039/C7CE00618G
_journal_year 2017
_chemical_absolute_configuration ad
_chemical_compound_source yes
_chemical_formula_moiety 'C30 H24 O12, 2(H2 O)'
_chemical_formula_sum 'C30 H28 O14'
_chemical_formula_weight 612.52
_chemical_name_common 'Procyanidyn A2'
_chemical_name_systematic
(2R,3R,8S,14R,15R)-2,8-bis(3,4-dihydroxyphenyl)-2,3,4,14-tetrahydro-8,14-methanobenzo[7,8][1,3]dioxocino[4,5-h]chromene-3,5,11,13,15-pentaol
_space_group_crystal_system orthorhombic
_space_group_IT_number 19
_space_group_name_Hall 'P 2ac 2ab'
_space_group_name_H-M_alt 'P 21 21 21'
_atom_sites_solution_hydrogens geom
_atom_sites_solution_primary direct
_atom_sites_solution_secondary difmap
_audit_update_record
;
2016-11-25 deposited with the CCDC.
2017-05-10 downloaded from the CCDC.
;
_cell_angle_alpha 90.0
_cell_angle_beta 90.0
_cell_angle_gamma 90.0
_cell_formula_units_Z 4
_cell_length_a 7.17009(12)
_cell_length_b 13.9391(2)
_cell_length_c 25.7472(4)
_cell_measurement_reflns_used 12264
_cell_measurement_temperature 100.0(1)
_cell_measurement_theta_max 75.2820
_cell_measurement_theta_min 3.3840
_cell_volume 2573.29(7)
_computing_molecular_graphics 'Olex2 (Dolomanov et al., 2009)'
_computing_publication_material 'Olex2 (Dolomanov et al., 2009)'
_computing_structure_refinement 'XL (Sheldrick, 2008)'
_computing_structure_solution 'SHELXS-97 (Sheldrick, 1990)'
_diffrn_ambient_temperature 100.0(1)
_diffrn_detector 'CCD plate'
_diffrn_detector_area_resol_mean 4.1685
_diffrn_detector_type TitanS2
_diffrn_measured_fraction_theta_full 0.9996
_diffrn_measured_fraction_theta_max 0.9836
_diffrn_measurement_details
;
#__ type_ start__ end____ width___ exp.time_
  1 omega  -49.00   11.00   1.0000    8.0000
omega____ theta____ kappa____ phi______ frames
    -      -43.7274   37.0000 -150.0000 60

#__ type_ start__ end____ width___ exp.time_
  2 omega   31.00   91.00   1.0000    8.0000
omega____ theta____ kappa____ phi______ frames
    -       43.7274 -125.0000  -30.0000 60

#__ type_ start__ end____ width___ exp.time_
  3 omega   30.00   95.00   1.0000    8.0000
omega____ theta____ kappa____ phi______ frames
    -       43.7274 -125.0000   90.0000 65

#__ type_ start__ end____ width___ exp.time_
  4 omega   28.00  108.00   1.0000   24.0000
omega____ theta____ kappa____ phi______ frames
    -      106.7090  -94.0000  120.0000 80

#__ type_ start__ end____ width___ exp.time_
  5 omega   94.00  119.00   1.0000   24.0000
omega____ theta____ kappa____ phi______ frames
    -      106.7090 -125.0000    0.0000 25

#__ type_ start__ end____ width___ exp.time_
  6 omega   42.00  136.00   1.0000   24.0000
omega____ theta____ kappa____ phi______ frames
    -      106.7090  -77.0000 -120.0000 94

#__ type_ start__ end____ width___ exp.time_
  7 omega   75.00  105.00   1.0000   24.0000
omega____ theta____ kappa____ phi______ frames
    -      106.7090  -94.0000 -180.0000 30

#__ type_ start__ end____ width___ exp.time_
  8 omega   34.00   88.00   1.0000   24.0000
omega____ theta____ kappa____ phi______ frames
    -      106.7090  -30.0000 -180.0000 54

#__ type_ start__ end____ width___ exp.time_
  9 omega   36.00   89.00   1.0000   24.0000
omega____ theta____ kappa____ phi______ frames
    -      106.7090  -30.0000 -120.0000 53

#__ type_ start__ end____ width___ exp.time_
 10 omega   45.00   92.00   1.0000   24.0000
omega____ theta____ kappa____ phi______ frames
    -      106.7090  -45.0000    0.0000 47

#__ type_ start__ end____ width___ exp.time_
 11 omega   67.00  178.00   1.0000   24.0000
omega____ theta____ kappa____ phi______ frames
    -      106.7090   15.0000   90.0000 111

#__ type_ start__ end____ width___ exp.time_
 12 omega  107.00  155.00   1.0000   24.0000
omega____ theta____ kappa____ phi______ frames
    -      106.7090  125.0000  -30.0000 48

#__ type_ start__ end____ width___ exp.time_
 13 omega   83.00  175.00   1.0000   24.0000
omega____ theta____ kappa____ phi______ frames
    -      106.7090   45.0000  150.0000 92

#__ type_ start__ end____ width___ exp.time_
 14 omega   37.00   97.00   1.0000   24.0000
omega____ theta____ kappa____ phi______ frames
    -      106.7090  -45.0000  120.0000 60

#__ type_ start__ end____ width___ exp.time_
 15 omega   32.00  102.00   1.0000   24.0000
omega____ theta____ kappa____ phi______ frames
    -      106.7090  -94.0000   30.0000 70

#__ type_ start__ end____ width___ exp.time_
 16 omega -123.00   21.00   1.0000    8.0000
omega____ theta____ kappa____ phi______ frames
    -      -43.7274    0.0000 -180.0000 144

;
_diffrn_measurement_device 'four-circle diffractometer'
_diffrn_measurement_device_type 'SuperNova, Dual, Cu at zero, TitanS2'
_diffrn_measurement_method '\w scans'
_diffrn_orient_matrix_UB_11 -0.1763067000
_diffrn_orient_matrix_UB_12 0.0623671000
_diffrn_orient_matrix_UB_13 -0.0054096000
_diffrn_orient_matrix_UB_21 0.1025659000
_diffrn_orient_matrix_UB_22 0.0652307000
_diffrn_orient_matrix_UB_23 -0.0389642000
_diffrn_orient_matrix_UB_31 -0.0674200000
_diffrn_orient_matrix_UB_32 -0.0637937000
_diffrn_orient_matrix_UB_33 -0.0450998000
_diffrn_radiation_monochromator mirror
_diffrn_radiation_probe x-ray
_diffrn_radiation_type 'Cu K\a'
_diffrn_radiation_wavelength 1.54184
_diffrn_reflns_av_R_equivalents 0.0297
_diffrn_reflns_av_sigmaI/netI 0.0397
_diffrn_reflns_limit_h_max 8
_diffrn_reflns_limit_h_min -8
_diffrn_reflns_limit_k_max 17
_diffrn_reflns_limit_k_min -17
_diffrn_reflns_limit_l_max 31
_diffrn_reflns_limit_l_min -31
_diffrn_reflns_number 19455
_diffrn_reflns_theta_full 66.9682
_diffrn_reflns_theta_max 75.5736
_diffrn_reflns_theta_min 3.1704
_diffrn_source 'sealed X-ray tube'
_diffrn_source_type 'SuperNova (Cu) X-ray Source'
_exptl_absorpt_coefficient_mu 1.084
_exptl_absorpt_correction_T_max 1.00000
_exptl_absorpt_correction_T_min 0.77593
_exptl_absorpt_correction_type multi-scan
_exptl_absorpt_process_details
;
CrysAlisPro, Agilent Technologies,
Version 1.171.37.35g (release 09-12-2014 CrysAlis171 .NET)
(compiled Dec  9 2014,15:38:47)
Empirical absorption correction using spherical harmonics,
 implemented in SCALE3 ABSPACK scaling algorithm.
;
_exptl_crystal_colour colorless
_exptl_crystal_density_diffrn 1.581
_exptl_crystal_density_method 'not measured'
_exptl_crystal_description nidle
_exptl_crystal_F_000 1280
_exptl_crystal_recrystallization_method 'Re-crystallisation from solvent: ethanol/water'
_exptl_crystal_size_max 0.25
_exptl_crystal_size_mid 0.05
_exptl_crystal_size_min 0.04
_refine_diff_density_max 0.214
_refine_diff_density_min -0.185
_refine_diff_density_rms 0.041
_refine_ls_abs_structure_details 'Flack H D (1983), Acta Cryst. A39, 876-881'
_refine_ls_abs_structure_Flack -0.02(13)
_refine_ls_extinction_coef 0.00144(17)
_refine_ls_extinction_expression Fc^*^=kFc[1+0.001xFc^2^\l^3^/sin(2\q)]^-1/4^
_refine_ls_extinction_method SHELXL
_refine_ls_goodness_of_fit_ref 1.041
_refine_ls_hydrogen_treatment constr
_refine_ls_matrix_type full
_refine_ls_number_parameters 413
_refine_ls_number_reflns 5244
_refine_ls_number_restraints 0
_refine_ls_restrained_S_all 1.041
_refine_ls_R_factor_all 0.0358
_refine_ls_R_factor_gt 0.0343
_refine_ls_shift/su_max 0.001
_refine_ls_shift/su_mean 0.000
_refine_ls_structure_factor_coef Fsqd
_refine_ls_weighting_details 'calc w=1/[\s^2^(Fo^2^)+(0.0543P)^2^+0.4992P] where P=(Fo^2^+2Fc^2^)/3'
_refine_ls_weighting_scheme calc
_refine_ls_wR_factor_gt 0.0914
_refine_ls_wR_factor_ref 0.0931
_reflns_number_gt 5038
_reflns_number_total 5244
_reflns_threshold_expression >2sigma(I)
_cod_data_source_file c7ce00618g2.cif
_cod_data_source_block procjanidyna_A2
_cod_original_cell_volume 2573.30(7)
_cod_database_code 7228269
_cell_oxdiff_length_a 7.1713(2)
_cell_oxdiff_length_b 13.9394(3)
_cell_oxdiff_length_c 25.7424(5)
_cell_oxdiff_angle_alpha 89.9832(17)
_cell_oxdiff_angle_beta 89.9910(19)
_cell_oxdiff_angle_gamma 89.989(2)
_cell_oxdiff_volume 2573.30(10)
_cell_oxdiff_measurement_reflns_used 12264
_reflns_odcompleteness_completeness 99.96
_reflns_odcompleteness_theta 66.97
_reflns_odcompleteness_iscentric 1
_olex2_refinement_description
;
1. Fixed Uiso
 At 1.2 times of:
  All C(H) groups, All C(H,H) groups
 At 1.5 times of:
  All O(H) groups, All O(H,H) groups
2.a Free rotating group:
 O12(H12A,H12B), O10(H10A,H10B)
2.b Ternary CH refined with riding coordinates:
 C3(H3A), C4(H4A), C2'(H2'A), C3'(H3'A)
2.c Secondary CH2 refined with riding coordinates:
 C4'(H4'A,H4'B)
2.d Aromatic/amide H refined with riding coordinates:
 C6(H6A), C8(H8), C12(H12), C15(H15), C16(H16), C6'(H6'A), C12'(H12'),
 C15'(H15'), C16'(H16')
2.e Idealised tetrahedral OH refined as rotating group:
 O2(H2), O3(H3), O4(H4), O5(H5), O6(H6), O2'(H2'), O3'(H3'), O5'(H5'), O6'(H6')
;
_olex2_submission_special_instructions 'No special instructions were received'

loop_
_space_group_symop_id
_space_group_symop_operation_xyz
1 'x, y, z'
2 '-x+1/2, -y, z+1/2'
3 'x+1/2, -y+1/2, -z'
4 '-x, y+1/2, -z+1/2'

loop_
_atom_site_label
_atom_site_type_symbol
_atom_site_fract_x
_atom_site_fract_y
_atom_site_fract_z
_atom_site_U_iso_or_equiv
_atom_site_adp_type
_atom_site_occupancy
_atom_site_calc_flag
_atom_site_refinement_flags_posn
O1 O 0.22264(17) 0.88390(9) 0.44342(4) 0.0342(3) Uani 1 d .
O2 O 0.57010(19) 0.94156(8) 0.40354(5) 0.0344(3) Uani 1 d .
H2 H 0.6173 0.9756 0.4260 0.052 Uiso 1 calc GR
O3 O 0.3262(2) 0.74363(11) 0.27315(5) 0.0444(3) Uani 1 d .
H3 H 0.3993 0.7083 0.2885 0.067 Uiso 1 calc GR
O4 O -0.22014(19) 0.92165(11) 0.30986(5) 0.0432(3) Uani 1 d .
H4 H -0.2868 0.9311 0.3352 0.065 Uiso 1 calc GR
O5 O 0.4280(3) 1.15454(10) 0.55548(6) 0.0516(4) Uani 1 d .
H5 H 0.4807 1.1780 0.5807 0.077 Uiso 1 calc GR
O6 O 0.5565(2) 1.07341(10) 0.64199(5) 0.0455(3) Uani 1 d .
H6 H 0.6395 1.0495 0.6597 0.068 Uiso 1 calc GR
C2 C 0.3893(2) 0.84541(11) 0.46485(6) 0.0290(3) Uani 1 d .
C3 C 0.5440(2) 0.84752(11) 0.42348(6) 0.0295(3) Uani 1 d .
H3A H 0.6610 0.8239 0.4384 0.035 Uiso 1 calc R
C4 C 0.4830(2) 0.78200(11) 0.37902(6) 0.0284(3) Uani 1 d .
H4A H 0.5755 0.7841 0.3510 0.034 Uiso 1 calc R
C5 C 0.2271(3) 0.79753(12) 0.30892(6) 0.0333(4) Uani 1 d .
C6 C 0.0568(3) 0.83307(13) 0.29208(6) 0.0370(4) Uani 1 d .
H6A H 0.0156 0.8211 0.2585 0.044 Uiso 1 calc R
C7 C -0.0504(3) 0.88646(13) 0.32590(7) 0.0345(4) Uani 1 d .
C8 C 0.0094(3) 0.90393(12) 0.37626(7) 0.0331(4) Uani 1 d .
H8 H -0.0627 0.9402 0.3990 0.040 Uiso 1 calc R
C9 C 0.1791(2) 0.86606(12) 0.39198(6) 0.0295(3) Uani 1 d .
C10 C 0.2952(2) 0.81487(11) 0.35884(6) 0.0290(3) Uani 1 d .
C11 C 0.4258(2) 0.90384(12) 0.51389(6) 0.0295(3) Uani 1 d .
C12 C 0.4060(3) 1.00358(12) 0.51258(7) 0.0335(4) Uani 1 d .
H12 H 0.3631 1.0337 0.4826 0.040 Uiso 1 calc R
C13 C 0.4504(3) 1.05734(12) 0.55601(7) 0.0355(4) Uani 1 d .
C14 C 0.5151(3) 1.01334(14) 0.60103(7) 0.0363(4) Uani 1 d .
C15 C 0.5265(3) 0.91488(14) 0.60316(7) 0.0374(4) Uani 1 d .
H15 H 0.5632 0.8848 0.6337 0.045 Uiso 1 calc R
C16 C 0.4830(3) 0.86018(13) 0.55942(7) 0.0347(4) Uani 1 d .
H16 H 0.4925 0.7937 0.5609 0.042 Uiso 1 calc R
O1' O 0.57530(19) 0.61705(8) 0.32319(4) 0.0336(3) Uani 1 d .
O2' O 0.3444(2) 0.47170(11) 0.28892(5) 0.0458(3) Uani 1 d .
H2' H 0.3177 0.4442 0.2618 0.069 Uiso 1 calc GR
O3' O 0.4373(2) 0.41222(8) 0.46710(5) 0.0443(3) Uani 1 d .
H3' H 0.3925 0.4157 0.4963 0.066 Uiso 1 calc GR
O4' O 0.35870(19) 0.74906(8) 0.48200(4) 0.0337(3) Uani 1 d .
O5' O 1.1226(2) 0.67663(17) 0.17729(7) 0.0671(5) Uani 1 d .
H5' H 1.1846 0.6768 0.2040 0.101 Uiso 1 calc GR
O6' O 0.8714(3) 0.69283(14) 0.10265(6) 0.0594(4) Uani 1 d .
H6' H 0.7820 0.6975 0.0830 0.089 Uiso 1 calc GR
C2' C 0.6617(3) 0.53617(12) 0.29690(6) 0.0320(3) Uani 1 d .
H2'A H 0.7782 0.5218 0.3152 0.038 Uiso 1 calc R
C3' C 0.5337(3) 0.44879(13) 0.30322(7) 0.0365(4) Uani 1 d .
H3'A H 0.5796 0.3956 0.2819 0.044 Uiso 1 calc R
C4' C 0.5364(3) 0.42055(12) 0.36034(7) 0.0361(4) Uani 1 d .
H4'A H 0.4399 0.3733 0.3670 0.043 Uiso 1 calc R
H4'B H 0.6559 0.3921 0.3689 0.043 Uiso 1 calc R
C5' C 0.4492(3) 0.50220(11) 0.44608(7) 0.0318(3) Uani 1 d .
C6' C 0.4060(3) 0.58203(12) 0.47537(6) 0.0310(3) Uani 1 d .
H6'A H 0.3714 0.5757 0.5100 0.037 Uiso 1 calc R
C7' C 0.4152(2) 0.67202(12) 0.45226(6) 0.0294(3) Uani 1 d .
C8' C 0.4742(2) 0.68263(11) 0.40157(6) 0.0287(3) Uani 1 d .
C9' C 0.5190(2) 0.60029(12) 0.37367(6) 0.0292(3) Uani 1 d .
C10' C 0.5037(2) 0.50846(12) 0.39386(6) 0.0301(3) Uani 1 d .
C11' C 0.7129(3) 0.57274(12) 0.24386(6) 0.0339(4) Uani 1 d .
C12' C 0.8948(3) 0.60354(15) 0.23491(7) 0.0416(4) Uani 1 d .
H12' H 0.9837 0.5967 0.2610 0.050 Uiso 1 calc R
C13' C 0.9460(3) 0.64426(16) 0.18793(8) 0.0446(4) Uani 1 d .
C14' C 0.8139(3) 0.65377(15) 0.14893(7) 0.0449(5) Uani 1 d .
C15' C 0.6337(4) 0.62345(17) 0.15752(8) 0.0521(5) Uani 1 d .
H15' H 0.5455 0.6295 0.1312 0.062 Uiso 1 calc R
C16' C 0.5818(3) 0.58392(16) 0.20490(7) 0.0461(5) Uani 1 d .
H16' H 0.4590 0.5650 0.2104 0.055 Uiso 1 calc R
O12 O 0.2668(2) 0.39201(11) 0.56063(6) 0.0497(3) Uani 1 d .
H12A H 0.3503 0.3726 0.5816 0.075 Uiso 1 d G
H12B H 0.1800 0.3507 0.5589 0.075 Uiso 1 d G
O10 O 0.4479(3) 0.22133(11) 0.45614(6) 0.0612(5) Uani 1 d .
H10A H 0.4473 0.2052 0.4880 0.092 Uiso 1 d G
H10B H 0.4672 0.2813 0.4537 0.092 Uiso 1 d G

loop_
_atom_site_aniso_label
_atom_site_aniso_U_11
_atom_site_aniso_U_22
_atom_site_aniso_U_33
_atom_site_aniso_U_23
_atom_site_aniso_U_13
_atom_site_aniso_U_12
O1 0.0310(6) 0.0440(7) 0.0274(6) -0.0061(5) -0.0031(5) 0.0055(5)
O2 0.0398(7) 0.0281(5) 0.0353(6) -0.0005(4) -0.0002(5) -0.0041(5)
O3 0.0524(9) 0.0528(8) 0.0279(6) -0.0066(5) -0.0033(6) 0.0160(7)
O4 0.0361(7) 0.0611(8) 0.0325(6) 0.0064(6) -0.0032(5) 0.0111(6)
O5 0.0783(11) 0.0323(6) 0.0443(7) -0.0067(6) -0.0075(8) -0.0030(7)
O6 0.0481(8) 0.0512(8) 0.0371(7) -0.0166(6) -0.0085(6) 0.0010(6)
C2 0.0316(8) 0.0266(7) 0.0287(7) -0.0015(6) -0.0015(7) 0.0012(6)
C3 0.0305(8) 0.0281(7) 0.0299(8) -0.0003(6) 0.0003(6) -0.0003(6)
C4 0.0318(8) 0.0286(7) 0.0249(7) -0.0009(6) 0.0023(6) -0.0002(6)
C5 0.0407(9) 0.0332(8) 0.0260(7) -0.0002(6) 0.0021(7) 0.0019(7)
C6 0.0432(10) 0.0415(9) 0.0263(8) 0.0014(7) -0.0056(7) 0.0024(8)
C7 0.0335(9) 0.0382(8) 0.0318(8) 0.0070(7) -0.0033(7) 0.0016(7)
C8 0.0329(9) 0.0363(8) 0.0302(8) 0.0006(6) -0.0005(7) 0.0029(7)
C9 0.0313(8) 0.0309(8) 0.0264(7) -0.0003(6) -0.0005(6) -0.0010(7)
C10 0.0326(8) 0.0274(7) 0.0270(7) 0.0020(6) 0.0002(6) -0.0020(7)
C11 0.0303(8) 0.0292(7) 0.0291(7) -0.0047(6) 0.0005(6) 0.0012(6)
C12 0.0393(9) 0.0308(8) 0.0304(8) -0.0020(6) -0.0018(7) -0.0001(7)
C13 0.0395(9) 0.0302(8) 0.0368(9) -0.0072(7) 0.0021(7) -0.0030(7)
C14 0.0347(9) 0.0441(9) 0.0302(8) -0.0101(7) 0.0018(7) -0.0026(8)
C15 0.0383(9) 0.0463(10) 0.0275(8) -0.0036(7) -0.0015(7) 0.0023(8)
C16 0.0371(9) 0.0336(8) 0.0335(8) -0.0016(7) 0.0017(7) 0.0040(7)
O1' 0.0457(7) 0.0301(5) 0.0250(5) -0.0020(4) 0.0052(5) 0.0037(5)
O2' 0.0419(7) 0.0633(9) 0.0322(6) -0.0029(6) -0.0030(6) -0.0102(7)
O3' 0.0668(9) 0.0277(6) 0.0384(7) 0.0055(5) 0.0121(7) 0.0044(6)
O4' 0.0459(7) 0.0257(5) 0.0296(5) -0.0040(4) 0.0088(5) -0.0027(5)
O5' 0.0434(9) 0.1006(14) 0.0574(10) 0.0134(10) 0.0095(8) -0.0140(9)
O6' 0.0714(11) 0.0685(10) 0.0385(7) 0.0118(7) 0.0052(7) -0.0218(9)
C2' 0.0340(9) 0.0327(8) 0.0292(8) -0.0043(6) 0.0006(7) 0.0028(7)
C3' 0.0409(10) 0.0352(8) 0.0334(8) -0.0069(7) 0.0038(7) 0.0003(8)
C4' 0.0445(10) 0.0282(7) 0.0354(9) -0.0009(6) 0.0039(8) 0.0013(7)
C5' 0.0350(8) 0.0266(7) 0.0336(8) 0.0012(6) 0.0001(7) 0.0008(7)
C6' 0.0368(9) 0.0305(8) 0.0257(7) 0.0001(6) 0.0018(6) -0.0001(7)
C7' 0.0322(8) 0.0287(7) 0.0272(7) -0.0051(6) -0.0003(6) 0.0000(6)
C8' 0.0311(8) 0.0285(7) 0.0264(7) 0.0004(6) -0.0008(6) 0.0004(6)
C9' 0.0320(8) 0.0313(8) 0.0244(7) -0.0029(6) -0.0012(6) 0.0003(6)
C10' 0.0335(8) 0.0285(8) 0.0284(8) -0.0025(6) -0.0008(6) 0.0007(7)
C11' 0.0394(9) 0.0339(8) 0.0284(8) -0.0051(6) 0.0021(7) 0.0016(7)
C12' 0.0375(10) 0.0510(11) 0.0362(9) -0.0008(8) 0.0019(8) 0.0003(8)
C13' 0.0417(11) 0.0499(10) 0.0421(10) -0.0004(8) 0.0079(9) -0.0016(9)
C14' 0.0601(13) 0.0437(10) 0.0309(9) -0.0007(7) 0.0073(9) -0.0118(9)
C15' 0.0578(13) 0.0638(13) 0.0346(9) 0.0055(9) -0.0080(9) -0.0194(11)
C16' 0.0450(11) 0.0574(11) 0.0357(9) 0.0052(8) -0.0050(8) -0.0154(9)
O12 0.0602(9) 0.0458(7) 0.0432(7) 0.0009(6) -0.0023(7) 0.0025(7)
O10 0.1037(14) 0.0360(7) 0.0438(8) -0.0009(6) 0.0037(9) 0.0036(9)

loop_
_atom_type_symbol
_atom_type_description
_atom_type_scat_dispersion_real
_atom_type_scat_dispersion_imag
_atom_type_scat_source
C C 0.0181 0.0091 'International Tables Vol C Tables 4.2.6.8 and 6.1.1.4'
H H 0.0000 0.0000 'International Tables Vol C Tables 4.2.6.8 and 6.1.1.4'
O O 0.0492 0.0322 'International Tables Vol C Tables 4.2.6.8 and 6.1.1.4'

loop_
_geom_angle_atom_site_label_1
_geom_angle_atom_site_label_2
_geom_angle_atom_site_label_3
_geom_angle
C9 O1 C2 119.57(13)
O1 C2 C3 109.27(13)
O1 C2 C11 105.32(13)
O1 C2 O4' 110.20(13)
C11 C2 C3 116.06(14)
O4' C2 C3 110.01(13)
O4' C2 C11 105.79(12)
O2 C3 C2 111.29(13)
O2 C3 C4 108.58(13)
C4 C3 C2 107.53(13)
C10 C4 C3 109.29(13)
C8' C4 C3 105.86(13)
C8' C4 C10 111.97(14)
O3 C5 C6 115.96(15)
O3 C5 C10 121.77(17)
C6 C5 C10 122.27(16)
C7 C6 C5 119.08(16)
O4 C7 C6 119.73(16)
O4 C7 C8 119.44(16)
C6 C7 C8 120.81(17)
C9 C8 C7 118.51(16)
O1 C9 C8 114.14(15)
O1 C9 C10 123.05(15)
C8 C9 C10 122.81(15)
C5 C10 C4 125.07(15)
C9 C10 C4 118.52(14)
C9 C10 C5 116.41(16)
C12 C11 C2 119.58(15)
C16 C11 C2 121.17(14)
C16 C11 C12 119.23(15)
C13 C12 C11 119.72(16)
O5 C13 C12 120.18(17)
O5 C13 C14 119.05(16)
C12 C13 C14 120.77(16)
O6 C14 C13 116.19(16)
C15 C14 O6 124.22(18)
C15 C14 C13 119.53(16)
C14 C15 C16 119.97(17)
C11 C16 C15 120.66(16)
C9' O1' C2' 115.57(13)
C7' O4' C2 120.97(12)
O1' C2' C3' 108.16(14)
O1' C2' C11' 105.32(13)
C11' C2' C3' 120.79(15)
O2' C3' C2' 111.12(15)
O2' C3' C4' 108.40(15)
C4' C3' C2' 107.47(15)
C10' C4' C3' 109.79(14)
O3' C5' C6' 120.60(15)
O3' C5' C10' 116.96(15)
C6' C5' C10' 122.43(15)
C5' C6' C7' 118.91(15)
O4' C7' C6' 116.81(14)
O4' C7' C8' 122.10(15)
C8' C7' C6' 121.07(15)
C7' C8' C4 118.49(14)
C7' C8' C9' 118.07(15)
C9' C8' C4 123.43(14)
O1' C9' C8' 114.44(14)
O1' C9' C10' 122.16(14)
C10' C9' C8' 123.36(15)
C5' C10' C4' 122.54(15)
C9' C10' C4' 121.37(15)
C9' C10' C5' 116.04(14)
C12' C11' C2' 118.94(16)
C16' C11' C2' 122.05(18)
C16' C11' C12' 118.81(17)
C13' C12' C11' 121.25(19)
O5' C13' C12' 123.6(2)
O5' C13' C14' 117.02(18)
C12' C13' C14' 119.38(19)
O6' C14' C13' 117.5(2)
O6' C14' C15' 122.8(2)
C15' C14' C13' 119.67(18)
C14' C15' C16' 120.9(2)
C11' C16' C15' 119.9(2)

loop_
_geom_bond_atom_site_label_1
_geom_bond_atom_site_label_2
_geom_bond_distance
O1 C2 1.421(2)
O1 C9 1.3830(19)
O2 C3 1.4203(19)
O3 C5 1.385(2)
O4 C7 1.376(2)
O5 C13 1.365(2)
O6 C14 1.379(2)
C2 C3 1.538(2)
C2 C11 1.525(2)
C2 O4' 1.4306(19)
C3 C4 1.528(2)
C4 C10 1.514(2)
C4 C8' 1.503(2)
C5 C6 1.387(3)
C5 C10 1.396(2)
C6 C7 1.380(3)
C7 C8 1.387(2)
C8 C9 1.387(2)
C9 C10 1.389(2)
C11 C12 1.398(2)
C11 C16 1.383(2)
C12 C13 1.383(2)
C13 C14 1.391(3)
C14 C15 1.376(3)
C15 C16 1.395(2)
O1' C2' 1.454(2)
O1' C9' 1.3809(19)
O2' C3' 1.442(2)
O3' C5' 1.369(2)
O4' C7' 1.3796(19)
O5' C13' 1.372(3)
O6' C14' 1.373(2)
C2' C3' 1.534(3)
C2' C11' 1.503(2)
C3' C4' 1.523(2)
C4' C10' 1.517(2)
C5' C6' 1.379(2)
C5' C10' 1.403(2)
C6' C7' 1.390(2)
C7' C8' 1.380(2)
C8' C9' 1.391(2)
C9' C10' 1.386(2)
C11' C12' 1.393(3)
C11' C16' 1.384(3)
C12' C13' 1.385(3)
C13' C14' 1.387(3)
C14' C15' 1.378(3)
C15' C16' 1.389(3)
